data_4306432
loop_
_publ_author_name
'Timothy J. Boyle'
'Leigh Anna M. Ottley'
'Mark A. Rodriguez'
'Robin M. Sewell'
'Todd M. Alam'
'Sarah K. McIntyre'

_publ_section_title
;
Stepwise Modification of Titanium Alkoxy Chloride Compounds by Pyridine
Carbinol
;
_journal_name_full 'Inorganic Chemistry'
_journal_page_first 10708
_journal_page_last 10717
_journal_paper_doi 10.1021/ic801249b
_journal_volume 47
_journal_year 2008
_chemical_formula_sum 'C12 H28 Cl4 O4 Ti2'
_chemical_formula_weight 473.94
_chemical_name_common '[Ti(OPri)2Cl2]2'
_chemical_name_systematic
; 
 ? 
;
_space_group_IT_number 14
_symmetry_cell_setting monoclinic
_symmetry_space_group_name_Hall '-P 2ybc'
_symmetry_space_group_name_H-M 'P 1 21/c 1'
_atom_sites_solution_hydrogens geom
_atom_sites_solution_primary direct
_atom_sites_solution_secondary difmap
_audit_creation_method SHELXL-97
_cell_angle_alpha 90.00
_cell_angle_beta 91.241(2)
_cell_angle_gamma 90.00
_cell_formula_units_Z 2
_cell_length_a 8.8120(11)
_cell_length_b 8.1420(10)
_cell_length_c 15.2413(18)
_cell_measurement_temperature 173(2)
_cell_volume 1093.3(2)
_computing_cell_refinement 'Bruker SMART'
_computing_data_collection 'Bruker SMART'
_computing_data_reduction 'Bruker SAINT'
_computing_molecular_graphics 'Bruker SHELXTL'
_computing_publication_material 'Bruker SHELXTL'
_computing_structure_refinement 'SHELXL-97 (Sheldrick, 1997)'
_computing_structure_solution 'SHELXS-97 (Sheldrick, 1990)'
_diffrn_ambient_temperature 173(2)
_diffrn_measured_fraction_theta_full 1.000
_diffrn_measured_fraction_theta_max 1.000
_diffrn_measurement_device_type 'CCD area detector'
_diffrn_measurement_method 'phi and omega scans'
_diffrn_radiation_monochromator graphite
_diffrn_radiation_source 'fine-focus sealed tube'
_diffrn_radiation_type MoK\a
_diffrn_radiation_wavelength 0.71073
_diffrn_reflns_av_R_equivalents 0.0128
_diffrn_reflns_av_sigmaI/netI 0.0112
_diffrn_reflns_limit_h_max 9
_diffrn_reflns_limit_h_min -9
_diffrn_reflns_limit_k_max 9
_diffrn_reflns_limit_k_min -9
_diffrn_reflns_limit_l_max 16
_diffrn_reflns_limit_l_min -16
_diffrn_reflns_number 6430
_diffrn_reflns_theta_full 25.28
_diffrn_reflns_theta_max 23.28
_diffrn_reflns_theta_min 2.31
_exptl_absorpt_coefficient_mu 1.229
_exptl_absorpt_correction_T_max 0.832
_exptl_absorpt_correction_T_min 0.649
_exptl_absorpt_correction_type empirical
_exptl_absorpt_process_details SADABS
_exptl_crystal_colour colorless
_exptl_crystal_density_diffrn 1.440
_exptl_crystal_density_meas ?
_exptl_crystal_density_method .
_exptl_crystal_description cube
_exptl_crystal_F_000 488
_exptl_crystal_size_max 0.40
_exptl_crystal_size_mid 0.30
_exptl_crystal_size_min 0.15
_refine_diff_density_max 0.292
_refine_diff_density_min -0.154
_refine_diff_density_rms 0.052
_refine_ls_extinction_method none
_refine_ls_goodness_of_fit_ref 1.117
_refine_ls_hydrogen_treatment constr
_refine_ls_matrix_type full
_refine_ls_number_parameters 104
_refine_ls_number_reflns 1578
_refine_ls_number_restraints 0
_refine_ls_restrained_S_all 1.117
_refine_ls_R_factor_all 0.0225
_refine_ls_R_factor_gt 0.0211
_refine_ls_shift/su_max 0.004
_refine_ls_shift/su_mean 0.000
_refine_ls_structure_factor_coef Fsqd
_refine_ls_weighting_details 'calc w=1/[\s^2^(Fo^2^)+(0.0318P)^2^+0.3958P] where P=(Fo^2^+2Fc^2^)/3'
_refine_ls_weighting_scheme calc
_refine_ls_wR_factor_gt 0.0561
_refine_ls_wR_factor_ref 0.0577
_reflns_number_gt 1484
_reflns_number_total 1578
_reflns_threshold_expression >2sigma(I)
_cod_data_source_file ic801249b_si_001_3.cif
_cod_data_source_block 7sp171s
_cod_depositor_comments
;
The following automatic conversions were performed:
'_symmetry_cell_setting' value 'Monoclinic' changed to 'monoclinic'
according to '/home/saulius/struct/CIF-dictionaries/cif_core.dic'
dictionary named 'cif_core.dic' version 2.4.1 from 2010-06-29.

Automatic conversion script
Id: cif_fix_enum 1527 2010-12-29 10:47:43Z saulius 
;
_cod_database_code 4306432

loop_
_symmetry_equiv_pos_as_xyz
'x, y, z'
'-x, y+1/2, -z+1/2'
'-x, -y, -z'
'x, -y-1/2, z-1/2'

loop_
_atom_site_label
_atom_site_type_symbol
_atom_site_fract_x
_atom_site_fract_y
_atom_site_fract_z
_atom_site_U_iso_or_equiv
_atom_site_adp_type
_atom_site_occupancy
_atom_site_symmetry_multiplicity
_atom_site_calc_flag
_atom_site_refinement_flags
_atom_site_disorder_assembly
_atom_site_disorder_group
Ti1 Ti 0.66675(3) 0.06203(4) 0.029537(19) 0.02509(12) Uani 1 1 d . . .
Cl1 Cl 0.78053(6) -0.16791(6) 0.08137(3) 0.04048(15) Uani 1 1 d . . .
Cl2 Cl 0.75917(6) 0.17515(6) -0.09354(3) 0.04049(15) Uani 1 1 d . . .
O1 O 0.46344(12) 0.09767(14) 0.05623(7) 0.0252(3) Uani 1 1 d . . .
O2 O 0.75297(13) 0.19623(15) 0.10299(8) 0.0311(3) Uani 1 1 d . . .
C1 C 0.3907(2) 0.2047(2) 0.12094(12) 0.0310(4) Uani 1 1 d . . .
H1 H 0.2786 0.1862 0.1159 0.037 Uiso 1 1 calc R . .
C4 C 0.8578(2) 0.2924(2) 0.15487(12) 0.0349(4) Uani 1 1 d . . .
H4 H 0.7991 0.3663 0.1940 0.042 Uiso 1 1 calc R . .
C5 C 0.9481(3) 0.3964(3) 0.09281(15) 0.0484(5) Uani 1 1 d . . .
H5A H 1.0070 0.3250 0.0546 0.073 Uiso 1 1 calc R . .
H5B H 1.0172 0.4677 0.1266 0.073 Uiso 1 1 calc R . .
H5C H 0.8787 0.4639 0.0570 0.073 Uiso 1 1 calc R . .
C6 C 0.9524(2) 0.1779(3) 0.21074(14) 0.0474(5) Uani 1 1 d . . .
H6A H 0.8857 0.1093 0.2461 0.071 Uiso 1 1 calc R . .
H6B H 1.0196 0.2420 0.2496 0.071 Uiso 1 1 calc R . .
H6C H 1.0134 0.1078 0.1730 0.071 Uiso 1 1 calc R . .
C2 C 0.4205(2) 0.3822(2) 0.09880(14) 0.0420(5) Uani 1 1 d . . .
H2A H 0.5293 0.4051 0.1057 0.063 Uiso 1 1 calc R . .
H2B H 0.3637 0.4531 0.1383 0.063 Uiso 1 1 calc R . .
H2C H 0.3879 0.4037 0.0380 0.063 Uiso 1 1 calc R . .
C3 C 0.4413(2) 0.1558(3) 0.21252(12) 0.0420(5) Uani 1 1 d . . .
H3A H 0.4250 0.0377 0.2206 0.063 Uiso 1 1 calc R . .
H3B H 0.3825 0.2169 0.2555 0.063 Uiso 1 1 calc R . .
H3C H 0.5495 0.1808 0.2209 0.063 Uiso 1 1 calc R . .

loop_
_atom_site_aniso_label
_atom_site_aniso_U_11
_atom_site_aniso_U_22
_atom_site_aniso_U_33
_atom_site_aniso_U_23
_atom_site_aniso_U_13
_atom_site_aniso_U_12
Ti1 0.02171(19) 0.0293(2) 0.0243(2) -0.00020(12) 0.00128(13) 0.00144(12)
Cl1 0.0420(3) 0.0391(3) 0.0399(3) 0.0009(2) -0.0095(2) 0.0118(2)
Cl2 0.0460(3) 0.0437(3) 0.0322(3) 0.0022(2) 0.0087(2) -0.0114(2)
O1 0.0232(6) 0.0286(6) 0.0238(6) -0.0032(5) 0.0020(5) 0.0021(5)
O2 0.0250(6) 0.0376(7) 0.0308(7) -0.0032(5) -0.0004(5) -0.0002(5)
C1 0.0265(9) 0.0357(10) 0.0310(10) -0.0085(8) 0.0053(8) 0.0040(8)
C4 0.0310(10) 0.0407(11) 0.0329(10) -0.0130(9) -0.0009(8) -0.0017(8)
C5 0.0492(13) 0.0440(12) 0.0517(14) -0.0058(10) -0.0007(10) -0.0140(10)
C6 0.0412(12) 0.0608(14) 0.0397(12) -0.0028(10) -0.0110(10) -0.0009(10)
C2 0.0447(12) 0.0347(11) 0.0463(12) -0.0084(9) -0.0030(9) 0.0078(9)
C3 0.0457(12) 0.0519(13) 0.0286(10) -0.0058(9) 0.0066(9) -0.0026(10)

loop_
_atom_type_symbol
_atom_type_description
_atom_type_scat_dispersion_real
_atom_type_scat_dispersion_imag
_atom_type_scat_source
C C 0.0033 0.0016 'International Tables Vol C Tables 4.2.6.8 and 6.1.1.4'
H H 0.0000 0.0000 'International Tables Vol C Tables 4.2.6.8 and 6.1.1.4'
O O 0.0106 0.0060 'International Tables Vol C Tables 4.2.6.8 and 6.1.1.4'
Cl Cl 0.1484 0.1585 'International Tables Vol C Tables 4.2.6.8 and 6.1.1.4'
Ti Ti 0.2776 0.4457 'International Tables Vol C Tables 4.2.6.8 and 6.1.1.4'

loop_
_geom_angle_atom_site_label_1
_geom_angle_atom_site_label_2
_geom_angle_atom_site_label_3
_geom_angle
_geom_angle_site_symmetry_1
_geom_angle_site_symmetry_3
_geom_angle_publ_flag
O2 Ti1 O1 99.84(5) . . ?
O2 Ti1 O1 173.91(5) . 3_655 ?
O1 Ti1 O1 74.07(5) . 3_655 ?
O2 Ti1 Cl2 96.83(4) . . ?
O1 Ti1 Cl2 118.85(4) . . ?
O1 Ti1 Cl2 86.51(4) 3_655 . ?
O2 Ti1 Cl1 96.42(4) . . ?
O1 Ti1 Cl1 118.24(4) . . ?
O1 Ti1 Cl1 86.48(4) 3_655 . ?
Cl2 Ti1 Cl1 117.61(2) . . ?
O2 Ti1 Ti1 139.97(4) . 3_655 ?
O1 Ti1 Ti1 40.13(4) . 3_655 ?
O1 Ti1 Ti1 33.94(3) 3_655 3_655 ?
Cl2 Ti1 Ti1 103.85(2) . 3_655 ?
Cl1 Ti1 Ti1 103.51(2) . 3_655 ?
C1 O1 Ti1 132.14(10) . . ?
C1 O1 Ti1 121.92(9) . 3_655 ?
Ti1 O1 Ti1 105.93(5) . 3_655 ?
C4 O2 Ti1 166.01(11) . . ?
O1 C1 C3 109.78(15) . . ?
O1 C1 C2 109.65(15) . . ?
C3 C1 C2 114.21(16) . . ?
O1 C1 H1 107.7 . . ?
C3 C1 H1 107.7 . . ?
C2 C1 H1 107.7 . . ?
O2 C4 C6 108.45(16) . . ?
O2 C4 C5 107.61(15) . . ?
C6 C4 C5 114.18(17) . . ?
O2 C4 H4 108.8 . . ?
C6 C4 H4 108.8 . . ?
C5 C4 H4 108.8 . . ?
C4 C5 H5A 109.5 . . ?
C4 C5 H5B 109.5 . . ?
H5A C5 H5B 109.5 . . ?
C4 C5 H5C 109.5 . . ?
H5A C5 H5C 109.5 . . ?
H5B C5 H5C 109.5 . . ?
C4 C6 H6A 109.5 . . ?
C4 C6 H6B 109.5 . . ?
H6A C6 H6B 109.5 . . ?
C4 C6 H6C 109.5 . . ?
H6A C6 H6C 109.5 . . ?
H6B C6 H6C 109.5 . . ?
C1 C2 H2A 109.5 . . ?
C1 C2 H2B 109.5 . . ?
H2A C2 H2B 109.5 . . ?
C1 C2 H2C 109.5 . . ?
H2A C2 H2C 109.5 . . ?
H2B C2 H2C 109.5 . . ?
C1 C3 H3A 109.5 . . ?
C1 C3 H3B 109.5 . . ?
H3A C3 H3B 109.5 . . ?
C1 C3 H3C 109.5 . . ?
H3A C3 H3C 109.5 . . ?
H3B C3 H3C 109.5 . . ?

loop_
_geom_bond_atom_site_label_1
_geom_bond_atom_site_label_2
_geom_bond_distance
_geom_bond_site_symmetry_2
_geom_bond_publ_flag
Ti1 O2 1.7285(12) . ?
Ti1 O1 1.8684(11) . ?
Ti1 O1 2.1565(12) 3_655 ?
Ti1 Cl2 2.2575(6) . ?
Ti1 Cl1 2.2584(6) . ?
Ti1 Ti1 3.2176(7) 3_655 ?
O1 C1 1.473(2) . ?
O1 Ti1 2.1565(12) 3_655 ?
O2 C4 1.435(2) . ?
C1 C3 1.510(3) . ?
C1 C2 1.509(3) . ?
C1 H1 1.0000 . ?
C4 C6 1.503(3) . ?
C4 C5 1.509(3) . ?
C4 H4 1.0000 . ?
C5 H5A 0.9800 . ?
C5 H5B 0.9800 . ?
C5 H5C 0.9800 . ?
C6 H6A 0.9800 . ?
C6 H6B 0.9800 . ?
C6 H6C 0.9800 . ?
C2 H2A 0.9800 . ?
C2 H2B 0.9800 . ?
C2 H2C 0.9800 . ?
C3 H3A 0.9800 . ?
C3 H3B 0.9800 . ?
C3 H3C 0.9800 . ?
